data_7013498
loop_
_publ_author_name
'Song, Rui-Feng'
'Xie, Ya-Bo'
'Li, Jian-Rong'
'Bu, Xian-He'

_publ_section_title
;
 Formation of novel discrete silver(i) coordination architectures with
 quinoline-based monothioethers: adjusting the intramolecular Ag?Ag
 distances and complex structures by ligands modifications and
 variations of counter anions
;
_journal_issue 24
_journal_name_full 'Dalton Transactions'
_journal_page_first 4742
_journal_paper_doi 10.1039/b309176g
_journal_year 2003
_chemical_formula_sum 'C17 H15 Ag F6 N3 P S'
_chemical_formula_weight 546.22
_chemical_name_systematic
;
?
;
_space_group_IT_number 14
_symmetry_cell_setting monoclinic
_symmetry_space_group_name_Hall '-P 2ybc'
_symmetry_space_group_name_H-M 'P 1 21/c 1'
_atom_sites_solution_hydrogens geom
_atom_sites_solution_primary direct
_atom_sites_solution_secondary difmap
_audit_creation_method SHELXL-97
_cell_angle_alpha 90.00
_cell_angle_beta 107.046(7)
_cell_angle_gamma 90.00
_cell_formula_units_Z 4
_cell_length_a 10.890(4)
_cell_length_b 13.577(5)
_cell_length_c 14.816(6)
_cell_measurement_reflns_used 730
_cell_measurement_temperature 293(2)
_cell_measurement_theta_max 21.42
_cell_measurement_theta_min 2.55
_cell_volume 2094.4(14)
_computing_cell_refinement 'Bruker SMART'
_computing_data_collection 'Bruker SMART'
_computing_data_reduction 'Bruker SAINT'
_computing_molecular_graphics 'Bruker SHELXTL'
_computing_publication_material 'Bruker SHELXTL'
_computing_structure_refinement 'SHELXL-97 (Sheldrick, 1997)'
_computing_structure_solution 'SHELXS-97 (Sheldrick, 1990)'
_diffrn_ambient_temperature 293(2)
_diffrn_measured_fraction_theta_full 0.990
_diffrn_measured_fraction_theta_max 0.990
_diffrn_measurement_device_type 'CCD area detector'
_diffrn_measurement_method 'phi and omega scans'
_diffrn_radiation_monochromator graphite
_diffrn_radiation_source 'fine-focus sealed tube'
_diffrn_radiation_type MoK\a
_diffrn_radiation_wavelength 0.71073
_diffrn_reflns_av_R_equivalents 0.0457
_diffrn_reflns_av_sigmaI/netI 0.0729
_diffrn_reflns_limit_h_max 13
_diffrn_reflns_limit_h_min -13
_diffrn_reflns_limit_k_max 14
_diffrn_reflns_limit_k_min -16
_diffrn_reflns_limit_l_max 16
_diffrn_reflns_limit_l_min -18
_diffrn_reflns_number 9591
_diffrn_reflns_theta_full 26.40
_diffrn_reflns_theta_max 26.40
_diffrn_reflns_theta_min 1.96
_exptl_absorpt_coefficient_mu 1.198
_exptl_absorpt_correction_T_max 1.000000
_exptl_absorpt_correction_T_min 0.912771
_exptl_absorpt_correction_type multi-scan
_exptl_absorpt_process_details SADABS
_exptl_crystal_density_diffrn 1.732
_exptl_crystal_density_meas ?
_exptl_crystal_density_method 'not measured'
_exptl_crystal_F_000 1080
_exptl_crystal_size_max 0.26
_exptl_crystal_size_mid 0.22
_exptl_crystal_size_min 0.18
_refine_diff_density_max 0.326
_refine_diff_density_min -0.325
_refine_diff_density_rms 0.066
_refine_ls_extinction_method none
_refine_ls_goodness_of_fit_ref 0.981
_refine_ls_hydrogen_treatment mixed
_refine_ls_matrix_type full
_refine_ls_number_parameters 318
_refine_ls_number_reflns 4253
_refine_ls_number_restraints 330
_refine_ls_restrained_S_all 0.996
_refine_ls_R_factor_all 0.1079
_refine_ls_R_factor_gt 0.0448
_refine_ls_shift/su_max 0.002
_refine_ls_shift/su_mean 0.000
_refine_ls_structure_factor_coef Fsqd
_refine_ls_weighting_details 'calc w=1/[\s^2^(Fo^2^)+(0.0268P)^2^+0.0000P] where P=(Fo^2^+2Fc^2^)/3'
_refine_ls_weighting_scheme calc
_refine_ls_wR_factor_gt 0.0658
_refine_ls_wR_factor_ref 0.0802
_reflns_number_gt 2326
_reflns_number_total 4253
_reflns_threshold_expression >2sigma(I)
_cod_data_source_file b309176g.txt
_cod_data_source_block 3
_cod_depositor_comments
;
The following automatic conversions were performed:
'_symmetry_cell_setting' value 'Monoclinic' changed to 'monoclinic'
according to '/home/saulius/struct/CIF-dictionaries/cif_core.dic'
dictionary named 'cif_core.dic' version 2.4.1 from
2010-06-29.

'_exptl_absorpt_correction_type' value 'MULTI-SCAN' changed
to 'multi-scan' according to
'/home/saulius/struct/CIF-dictionaries/cif_core.dic' dictionary named
'cif_core.dic' version 2.4.1 from 2010-06-29.

Automatic conversion script
Id: cif_fix_enum 1527 2010-12-29 10:47:43Z saulius 

The following automatic conversions were performed:

'_exptl_crystal_density_meas' value 'NONE' was changed to '?' - the
value is perceived as not measured.

Automatic conversion script
Id: cif_fix_values 3008 2015-01-20 13:52:24Z robertas 
;
_cod_original_sg_symbol_H-M P2(1)/c
_cod_database_code 7013498

loop_
_symmetry_equiv_pos_as_xyz
'x, y, z'
'-x, y+1/2, -z+1/2'
'-x, -y, -z'
'x, -y-1/2, z-1/2'

loop_
_atom_site_label
_atom_site_type_symbol
_atom_site_fract_x
_atom_site_fract_y
_atom_site_fract_z
_atom_site_U_iso_or_equiv
_atom_site_adp_type
_atom_site_occupancy
_atom_site_symmetry_multiplicity
_atom_site_calc_flag
_atom_site_refinement_flags
_atom_site_disorder_assembly
_atom_site_disorder_group
Ag1 Ag 0.60595(3) 0.47116(3) 0.08550(2) 0.06338(14) Uani 1 1 d . . .
S1 S 0.35279(11) 0.62053(8) 0.05224(7) 0.0617(3) Uani 1 1 d . . .
N1 N 0.6061(4) 0.6348(3) 0.1244(2) 0.0636(10) Uani 1 1 d . . .
N2 N 0.4546(4) 0.3517(3) 0.1209(2) 0.0605(10) Uani 1 1 d . . .
C1 C 0.7165(5) 0.6827(4) 0.1626(3) 0.0805(15) Uani 1 1 d . . .
H1A H 0.7929 0.6472 0.1797 0.097 Uiso 1 1 calc R . .
C2 C 0.7202(7) 0.7828(5) 0.1771(4) 0.098(2) Uani 1 1 d . . .
H2A H 0.7983 0.8144 0.2034 0.117 Uiso 1 1 calc R . .
C3 C 0.6090(8) 0.8355(4) 0.1529(4) 0.103(2) Uani 1 1 d . . .
H3A H 0.6105 0.9034 0.1615 0.124 Uiso 1 1 calc R . .
C4 C 0.4944(6) 0.7873(4) 0.1156(3) 0.0839(16) Uani 1 1 d . . .
H4A H 0.4168 0.8213 0.1000 0.101 Uiso 1 1 calc R . .
C5 C 0.4979(5) 0.6869(3) 0.1019(3) 0.0619(12) Uani 1 1 d . . .
C6 C 0.3539(4) 0.5399(3) 0.1523(3) 0.0612(12) Uani 1 1 d . . .
H6A H 0.4412 0.5191 0.1838 0.073 Uiso 1 1 calc R . .
H6B H 0.3222 0.5760 0.1974 0.073 Uiso 1 1 calc R . .
C7 C 0.2710(4) 0.4512(4) 0.1183(3) 0.0597(12) Uani 1 1 d . . .
C8 C 0.1412(5) 0.4580(4) 0.1052(3) 0.0843(15) Uani 1 1 d . . .
H8A H 0.1055 0.5185 0.1130 0.101 Uiso 1 1 calc R . .
C9 C 0.0611(5) 0.3748(6) 0.0802(4) 0.106(2) Uani 1 1 d . . .
H9A H -0.0271 0.3812 0.0696 0.127 Uiso 1 1 calc R . .
C10 C 0.1116(7) 0.2861(6) 0.0716(4) 0.105(2) Uani 1 1 d . . .
H10A H 0.0580 0.2315 0.0565 0.126 Uiso 1 1 calc R . .
C11 C 0.2438(6) 0.2746(4) 0.0850(3) 0.0776(16) Uani 1 1 d . . .
C12 C 0.3019(8) 0.1822(5) 0.0823(4) 0.102(2) Uani 1 1 d . . .
H12A H 0.2516 0.1257 0.0678 0.122 Uiso 1 1 calc R . .
C13 C 0.4304(8) 0.1760(4) 0.1007(4) 0.105(2) Uani 1 1 d . . .
H13A H 0.4699 0.1152 0.1013 0.126 Uiso 1 1 calc R . .
C14 C 0.5035(5) 0.2625(4) 0.1191(3) 0.0842(15) Uani 1 1 d . . .
H14A H 0.5919 0.2570 0.1307 0.101 Uiso 1 1 calc R . .
C15 C 0.3251(5) 0.3589(3) 0.1069(2) 0.0568(12) Uani 1 1 d . . .
C16 C 0.8345(5) 0.3818(4) 0.2779(4) 0.0892(17) Uani 1 1 d . . .
C17 C 0.9140(5) 0.3293(4) 0.3582(4) 0.116(2) Uani 1 1 d . . .
H17A H 0.8605 0.2938 0.3882 0.173 Uiso 1 1 calc R . .
H17B H 0.9664 0.3753 0.4022 0.173 Uiso 1 1 calc R . .
H17C H 0.9679 0.2839 0.3378 0.173 Uiso 1 1 calc R . .
N3 N 0.7728(5) 0.4214(4) 0.2168(4) 0.129(2) Uani 1 1 d . . .
P1 P 0.84485(15) 0.08721(11) 0.12547(11) 0.0840(4) Uani 1 1 d D . .
F1 F 0.8698(9) -0.0178(6) 0.1674(9) 0.180(7) Uani 0.600(18) 1 d PDU A 1
F2 F 0.9533(14) 0.0713(8) 0.0791(11) 0.139(6) Uani 0.600(18) 1 d PDU A 1
F3 F 0.7456(17) 0.0447(9) 0.0371(10) 0.214(8) Uani 0.600(18) 1 d PDU A 1
F4 F 0.7425(15) 0.1037(12) 0.1747(11) 0.173(8) Uani 0.600(18) 1 d PDU A 1
F5 F 0.9471(15) 0.1310(8) 0.2121(8) 0.198(7) Uani 0.600(18) 1 d PDU A 1
F6 F 0.8185(11) 0.1918(6) 0.0825(9) 0.155(6) Uani 0.600(18) 1 d PDU A 1
F1' F 0.8644(15) -0.0062(9) 0.1885(9) 0.163(9) Uani 0.400(18) 1 d PDU A 2
F2' F 0.9874(8) 0.1066(14) 0.1557(19) 0.157(11) Uani 0.400(18) 1 d PDU A 2
F3' F 0.849(3) 0.0264(12) 0.0407(9) 0.202(11) Uani 0.400(18) 1 d PDU A 2
F4' F 0.6955(9) 0.0703(12) 0.0980(19) 0.169(10) Uani 0.400(18) 1 d PDU A 2
F5' F 0.828(3) 0.1460(9) 0.2121(11) 0.179(11) Uani 0.400(18) 1 d PDU A 2
F6' F 0.8173(13) 0.1817(9) 0.0651(10) 0.120(8) Uani 0.400(18) 1 d PDU A 2

loop_
_atom_site_aniso_label
_atom_site_aniso_U_11
_atom_site_aniso_U_22
_atom_site_aniso_U_33
_atom_site_aniso_U_23
_atom_site_aniso_U_13
_atom_site_aniso_U_12
Ag1 0.0600(2) 0.0645(2) 0.0579(2) -0.00068(19) 0.00503(16) -0.0055(2)
S1 0.0683(8) 0.0570(7) 0.0596(7) 0.0059(6) 0.0183(6) -0.0010(6)
N1 0.070(3) 0.065(3) 0.050(2) -0.0062(18) 0.009(2) -0.027(2)
N2 0.075(3) 0.058(3) 0.052(2) 0.0067(18) 0.025(2) -0.010(2)
C1 0.086(4) 0.091(4) 0.063(3) -0.018(3) 0.018(3) -0.033(3)
C2 0.139(6) 0.097(5) 0.063(4) -0.028(3) 0.039(4) -0.063(4)
C3 0.180(7) 0.067(4) 0.073(4) -0.023(3) 0.055(5) -0.048(5)
C4 0.133(5) 0.054(3) 0.068(3) -0.004(3) 0.035(3) -0.016(3)
C5 0.084(4) 0.052(3) 0.051(3) 0.002(2) 0.021(3) -0.016(3)
C6 0.067(3) 0.069(3) 0.051(2) 0.001(2) 0.024(2) -0.003(2)
C7 0.055(3) 0.082(4) 0.040(2) 0.008(2) 0.011(2) -0.017(3)
C8 0.069(4) 0.110(5) 0.074(3) 0.017(3) 0.021(3) -0.010(3)
C9 0.060(4) 0.171(7) 0.076(4) 0.025(5) 0.004(3) -0.042(5)
C10 0.111(6) 0.133(6) 0.065(4) -0.001(4) 0.014(4) -0.071(5)
C11 0.099(5) 0.088(4) 0.047(3) -0.005(3) 0.024(3) -0.047(4)
C12 0.171(7) 0.072(5) 0.067(4) -0.011(3) 0.043(4) -0.057(5)
C13 0.177(7) 0.060(4) 0.096(4) 0.007(3) 0.068(5) -0.016(5)
C14 0.114(4) 0.073(4) 0.077(3) 0.019(3) 0.045(3) -0.002(4)
C15 0.070(3) 0.067(3) 0.034(2) 0.002(2) 0.017(2) -0.023(3)
C16 0.075(4) 0.098(5) 0.079(4) -0.008(3) -0.002(3) -0.003(3)
C17 0.103(5) 0.126(5) 0.097(4) 0.025(4) -0.002(4) 0.010(4)
N3 0.112(4) 0.137(5) 0.096(4) 0.017(3) -0.034(3) 0.006(3)
P1 0.0972(13) 0.0653(10) 0.1033(12) 0.0145(9) 0.0505(11) -0.0051(9)
F1 0.180(11) 0.076(6) 0.326(17) 0.096(8) 0.143(11) 0.024(7)
F2 0.168(12) 0.126(7) 0.163(11) 0.029(7) 0.111(10) 0.026(7)
F3 0.203(16) 0.188(12) 0.204(12) -0.056(9) -0.014(11) -0.060(11)
F4 0.176(14) 0.203(15) 0.203(14) 0.089(11) 0.154(12) 0.066(11)
F5 0.166(14) 0.243(11) 0.150(9) -0.064(8) -0.007(8) -0.004(9)
F6 0.190(13) 0.072(7) 0.238(13) 0.052(7) 0.116(10) 0.033(7)
F1' 0.27(2) 0.128(15) 0.101(9) 0.022(8) 0.069(10) -0.023(14)
F2' 0.060(6) 0.164(16) 0.23(2) 0.119(16) 0.008(12) -0.024(8)
F3' 0.27(3) 0.212(16) 0.126(11) -0.100(11) 0.061(15) 0.011(19)
F4' 0.102(9) 0.159(13) 0.25(2) 0.005(17) 0.055(14) -0.019(8)
F5' 0.29(3) 0.093(9) 0.183(13) -0.040(8) 0.112(18) -0.041(13)
F6' 0.107(12) 0.144(16) 0.101(8) 0.078(8) 0.016(8) 0.012(10)

loop_
_atom_type_symbol
_atom_type_description
_atom_type_scat_dispersion_real
_atom_type_scat_dispersion_imag
_atom_type_scat_source
C C 0.0033 0.0016 'International Tables Vol C Tables 4.2.6.8 and 6.1.1.4'
H H 0.0000 0.0000 'International Tables Vol C Tables 4.2.6.8 and 6.1.1.4'
N N 0.0061 0.0033 'International Tables Vol C Tables 4.2.6.8 and 6.1.1.4'
F F 0.0171 0.0103 'International Tables Vol C Tables 4.2.6.8 and 6.1.1.4'
P P 0.1023 0.0942 'International Tables Vol C Tables 4.2.6.8 and 6.1.1.4'
S S 0.1246 0.1234 'International Tables Vol C Tables 4.2.6.8 and 6.1.1.4'
Ag Ag -0.8971 1.1015 'International Tables Vol C Tables 4.2.6.8 and 6.1.1.4'

loop_
_geom_angle_atom_site_label_1
_geom_angle_atom_site_label_2
_geom_angle_atom_site_label_3
_geom_angle
_geom_angle_site_symmetry_1
_geom_angle_site_symmetry_3
_geom_angle_publ_flag
N1 Ag1 N3 97.31(17) . . ?
N1 Ag1 N2 122.17(14) . . ?
N3 Ag1 N2 92.17(17) . . ?
N1 Ag1 S1 133.54(9) . 3_665 ?
N3 Ag1 S1 104.44(15) . 3_665 ?
N2 Ag1 S1 97.74(9) . 3_665 ?
N1 Ag1 Ag1 84.43(9) . 3_665 ?
N3 Ag1 Ag1 178.16(14) . 3_665 ?
N2 Ag1 Ag1 87.41(9) . 3_665 ?
S1 Ag1 Ag1 73.84(4) 3_665 3_665 ?
C5 S1 C6 99.94(19) . . ?
C5 S1 Ag1 103.61(16) . 3_665 ?
C6 S1 Ag1 113.27(14) . 3_665 ?
C5 N1 C1 117.9(4) . . ?
C5 N1 Ag1 121.1(3) . . ?
C1 N1 Ag1 120.7(4) . . ?
C14 N2 C15 117.7(4) . . ?
C14 N2 Ag1 107.3(3) . . ?
C15 N2 Ag1 129.9(3) . . ?
N1 C1 C2 121.9(5) . . ?
N1 C1 H1A 119.0 . . ?
C2 C1 H1A 119.0 . . ?
C3 C2 C1 119.7(6) . . ?
C3 C2 H2A 120.2 . . ?
C1 C2 H2A 120.2 . . ?
C2 C3 C4 119.3(6) . . ?
C2 C3 H3A 120.4 . . ?
C4 C3 H3A 120.4 . . ?
C3 C4 C5 117.9(5) . . ?
C3 C4 H4A 121.0 . . ?
C5 C4 H4A 121.0 . . ?
N1 C5 C4 123.3(5) . . ?
N1 C5 S1 116.6(3) . . ?
C4 C5 S1 120.1(4) . . ?
C7 C6 S1 110.2(3) . . ?
C7 C6 H6A 109.6 . . ?
S1 C6 H6A 109.6 . . ?
C7 C6 H6B 109.6 . . ?
S1 C6 H6B 109.6 . . ?
H6A C6 H6B 108.1 . . ?
C8 C7 C15 119.3(5) . . ?
C8 C7 C6 119.2(5) . . ?
C15 C7 C6 121.3(4) . . ?
C7 C8 C9 121.1(6) . . ?
C7 C8 H8A 119.5 . . ?
C9 C8 H8A 119.5 . . ?
C10 C9 C8 120.2(6) . . ?
C10 C9 H9A 119.9 . . ?
C8 C9 H9A 119.9 . . ?
C9 C10 C11 121.2(6) . . ?
C9 C10 H10A 119.4 . . ?
C11 C10 H10A 119.4 . . ?
C10 C11 C12 123.0(6) . . ?
C10 C11 C15 119.0(6) . . ?
C12 C11 C15 117.9(6) . . ?
C13 C12 C11 119.8(6) . . ?
C13 C12 H12A 120.1 . . ?
C11 C12 H12A 120.1 . . ?
C12 C13 C14 119.0(6) . . ?
C12 C13 H13A 120.5 . . ?
C14 C13 H13A 120.5 . . ?
N2 C14 C13 124.1(6) . . ?
N2 C14 H14A 117.9 . . ?
C13 C14 H14A 117.9 . . ?
N2 C15 C7 119.5(4) . . ?
N2 C15 C11 121.4(5) . . ?
C7 C15 C11 119.1(5) . . ?
N3 C16 C17 179.3(7) . . ?
C16 C17 H17A 109.5 . . ?
C16 C17 H17B 109.5 . . ?
H17A C17 H17B 109.5 . . ?
C16 C17 H17C 109.5 . . ?
H17A C17 H17C 109.5 . . ?
H17B C17 H17C 109.5 . . ?
C16 N3 Ag1 165.1(6) . . ?
F2' P1 F3' 93.7(6) . . ?
F2' P1 F4 132.0(7) . . ?
F3' P1 F4 133.1(7) . . ?
F2' P1 F6' 92.0(5) . . ?
F3' P1 F6' 91.2(6) . . ?
F4 P1 F6' 96.4(8) . . ?
F2' P1 F3 136.1(7) . . ?
F3' P1 F3 43.6(6) . . ?
F4 P1 F3 91.9(5) . . ?
F6' P1 F3 81.4(8) . . ?
F2' P1 F2 45.7(7) . . ?
F3' P1 F2 48.9(7) . . ?
F4 P1 F2 177.7(5) . . ?
F6' P1 F2 84.4(7) . . ?
F3 P1 F2 90.3(5) . . ?
F2' P1 F1 89.8(6) . . ?
F3' P1 F1 77.7(8) . . ?
F4 P1 F1 90.6(5) . . ?
F6' P1 F1 168.8(8) . . ?
F3 P1 F1 89.6(5) . . ?
F2 P1 F1 89.0(5) . . ?
F2' P1 F6 90.7(7) . . ?
F3' P1 F6 101.9(9) . . ?
F4 P1 F6 89.4(5) . . ?
F6' P1 F6 10.7(9) . . ?
F3 P1 F6 89.7(5) . . ?
F2 P1 F6 91.1(5) . . ?
F1 P1 F6 179.3(6) . . ?
F2' P1 F5 42.3(7) . . ?
F3' P1 F5 135.0(7) . . ?
F4 P1 F5 89.8(5) . . ?
F6' P1 F5 97.6(7) . . ?
F3 P1 F5 178.2(6) . . ?
F2 P1 F5 88.0(4) . . ?
F1 P1 F5 91.2(5) . . ?
F6 P1 F5 89.5(5) . . ?
F2' P1 F1' 90.9(6) . . ?
F3' P1 F1' 91.2(6) . . ?
F4 P1 F1' 79.8(8) . . ?
F6' P1 F1' 176.1(7) . . ?
F3 P1 F1' 98.2(8) . . ?
F2 P1 F1' 99.5(7) . . ?
F1 P1 F1' 13.7(9) . . ?
F6 P1 F1' 166.7(8) . . ?
F5 P1 F1' 82.9(8) . . ?
F2' P1 F5' 91.3(6) . . ?
F3' P1 F5' 174.8(7) . . ?
F4 P1 F5' 41.8(5) . . ?
F6' P1 F5' 90.1(6) . . ?
F3 P1 F5' 131.8(7) . . ?
F2 P1 F5' 136.2(6) . . ?
F1 P1 F5' 100.9(8) . . ?
F6 P1 F5' 79.5(8) . . ?
F5 P1 F5' 49.6(6) . . ?
F1' P1 F5' 87.3(6) . . ?
F2' P1 F4' 177.2(7) . . ?
F3' P1 F4' 89.1(6) . . ?
F4 P1 F4' 45.2(5) . . ?
F6' P1 F4' 87.8(6) . . ?
F3 P1 F4' 46.6(5) . . ?
F2 P1 F4' 137.0(6) . . ?
F1 P1 F4' 90.9(7) . . ?
F6 P1 F4' 88.6(8) . . ?
F5 P1 F4' 135.0(6) . . ?
F1' P1 F4' 89.1(6) . . ?
F5' P1 F4' 85.9(6) . . ?

loop_
_geom_bond_atom_site_label_1
_geom_bond_atom_site_label_2
_geom_bond_distance
_geom_bond_site_symmetry_2
_geom_bond_publ_flag
Ag1 N1 2.295(4) . ?
Ag1 N3 2.338(5) . ?
Ag1 N2 2.476(4) . ?
Ag1 S1 2.5406(14) 3_665 ?
Ag1 Ag1 2.9883(10) 3_665 ?
S1 C5 1.780(5) . ?
S1 C6 1.840(4) . ?
S1 Ag1 2.5406(14) 3_665 ?
N1 C5 1.330(5) . ?
N1 C1 1.337(5) . ?
N2 C14 1.326(6) . ?
N2 C15 1.368(5) . ?
C1 C2 1.376(7) . ?
C1 H1A 0.9300 . ?
C2 C3 1.361(7) . ?
C2 H2A 0.9300 . ?
C3 C4 1.373(7) . ?
C3 H3A 0.9300 . ?
C4 C5 1.381(6) . ?
C4 H4A 0.9300 . ?
C6 C7 1.501(5) . ?
C6 H6A 0.9700 . ?
C6 H6B 0.9700 . ?
C7 C8 1.373(6) . ?
C7 C15 1.416(6) . ?
C8 C9 1.409(7) . ?
C8 H8A 0.9300 . ?
C9 C10 1.345(8) . ?
C9 H9A 0.9300 . ?
C10 C11 1.403(7) . ?
C10 H10A 0.9300 . ?
C11 C12 1.411(8) . ?
C11 C15 1.425(6) . ?
C12 C13 1.347(8) . ?
C12 H12A 0.9300 . ?
C13 C14 1.400(7) . ?
C13 H13A 0.9300 . ?
C14 H14A 0.9300 . ?
C16 N3 1.097(6) . ?
C16 C17 1.439(7) . ?
C17 H17A 0.9600 . ?
C17 H17B 0.9600 . ?
C17 H17C 0.9600 . ?
P1 F2' 1.508(8) . ?
P1 F3' 1.514(9) . ?
P1 F4 1.517(7) . ?
P1 F6' 1.542(9) . ?
P1 F3 1.545(8) . ?
P1 F2 1.546(7) . ?
P1 F1 1.547(7) . ?
P1 F6 1.548(7) . ?
P1 F5 1.550(8) . ?
P1 F1' 1.552(10) . ?
P1 F5' 1.566(10) . ?
P1 F4' 1.573(10) . ?

loop_
_geom_torsion_atom_site_label_1
_geom_torsion_atom_site_label_2
_geom_torsion_atom_site_label_3
_geom_torsion_atom_site_label_4
_geom_torsion
_geom_torsion_site_symmetry_1
_geom_torsion_site_symmetry_2
_geom_torsion_site_symmetry_3
_geom_torsion_site_symmetry_4
_geom_torsion_publ_flag
N3 Ag1 N1 C5 -146.9(3) . . . . ?
N2 Ag1 N1 C5 -49.7(4) . . . . ?
S1 Ag1 N1 C5 95.1(3) 3_665 . . . ?
Ag1 Ag1 N1 C5 33.7(3) 3_665 . . . ?
N3 Ag1 N1 C1 39.4(4) . . . . ?
N2 Ag1 N1 C1 136.6(3) . . . . ?
S1 Ag1 N1 C1 -78.6(3) 3_665 . . . ?
Ag1 Ag1 N1 C1 -140.0(3) 3_665 . . . ?
N1 Ag1 N2 C14 -160.1(3) . . . . ?
N3 Ag1 N2 C14 -60.0(3) . . . . ?
S1 Ag1 N2 C14 44.9(3) 3_665 . . . ?
Ag1 Ag1 N2 C14 118.2(3) 3_665 . . . ?
N1 Ag1 N2 C15 46.3(4) . . . . ?
N3 Ag1 N2 C15 146.3(4) . . . . ?
S1 Ag1 N2 C15 -108.8(3) 3_665 . . . ?
Ag1 Ag1 N2 C15 -35.5(3) 3_665 . . . ?
C5 N1 C1 C2 -1.0(7) . . . . ?
Ag1 N1 C1 C2 172.9(4) . . . . ?
N1 C1 C2 C3 0.4(8) . . . . ?
C1 C2 C3 C4 1.1(9) . . . . ?
C2 C3 C4 C5 -1.8(8) . . . . ?
C1 N1 C5 C4 0.3(7) . . . . ?
Ag1 N1 C5 C4 -173.6(3) . . . . ?
C1 N1 C5 S1 -179.5(3) . . . . ?
Ag1 N1 C5 S1 6.6(5) . . . . ?
C3 C4 C5 N1 1.1(7) . . . . ?
C3 C4 C5 S1 -179.1(4) . . . . ?
C6 S1 C5 N1 63.6(4) . . . . ?
Ag1 S1 C5 N1 -53.5(3) 3_665 . . . ?
C6 S1 C5 C4 -116.2(4) . . . . ?
Ag1 S1 C5 C4 126.7(3) 3_665 . . . ?
C5 S1 C6 C7 -158.3(3) . . . . ?
Ag1 S1 C6 C7 -48.7(3) 3_665 . . . ?
S1 C6 C7 C8 -84.0(4) . . . . ?
S1 C6 C7 C15 101.1(4) . . . . ?
C15 C7 C8 C9 -0.3(7) . . . . ?
C6 C7 C8 C9 -175.2(4) . . . . ?
C7 C8 C9 C10 2.1(8) . . . . ?
C8 C9 C10 C11 -1.5(9) . . . . ?
C9 C10 C11 C12 176.0(5) . . . . ?
C9 C10 C11 C15 -0.8(8) . . . . ?
C10 C11 C12 C13 -176.5(5) . . . . ?
C15 C11 C12 C13 0.4(7) . . . . ?
C11 C12 C13 C14 -2.2(8) . . . . ?
C15 N2 C14 C13 2.2(7) . . . . ?
Ag1 N2 C14 C13 -155.2(4) . . . . ?
C12 C13 C14 N2 1.0(8) . . . . ?
C14 N2 C15 C7 173.2(4) . . . . ?
Ag1 N2 C15 C7 -35.4(5) . . . . ?
C14 N2 C15 C11 -4.0(6) . . . . ?
Ag1 N2 C15 C11 147.4(3) . . . . ?
C8 C7 C15 N2 -179.3(4) . . . . ?
C6 C7 C15 N2 -4.5(6) . . . . ?
C8 C7 C15 C11 -2.0(6) . . . . ?
C6 C7 C15 C11 172.8(3) . . . . ?
C10 C11 C15 N2 179.8(4) . . . . ?
C12 C11 C15 N2 2.8(6) . . . . ?
C10 C11 C15 C7 2.6(6) . . . . ?
C12 C11 C15 C7 -174.5(4) . . . . ?
C17 C16 N3 Ag1 -28(61) . . . . ?
N1 Ag1 N3 C16 138(2) . . . . ?
N2 Ag1 N3 C16 15(2) . . . . ?
S1 Ag1 N3 C16 -83(2) 3_665 . . . ?
Ag1 Ag1 N3 C16 -62(6) 3_665 . . . ?
